data_4320664
loop_
_publ_author_name
'Jennifer A. Aitken'
'Christian Canlas'
'David P. Weliky'
'Mercouri G. Kanatzidis'

_publ_section_title
;
 [P2S10]4-: A Novel Polythiophosphate Anion Containing a Tetrasulfide
 Fragment
;
_journal_name_full 'Inorganic Chemistry'
_journal_page_first 6496
_journal_page_last 6498
_journal_paper_doi 10.1021/ic010664p
_journal_volume 40
_journal_year 2001
_chemical_formula_sum 'Cs4 P2 S10'
_chemical_formula_weight 914.18
_chemical_name_systematic
;
?
;
_space_group_IT_number 14
_symmetry_cell_setting monoclinic
_symmetry_space_group_name_Hall '-P 2ybc'
_symmetry_space_group_name_H-M 'P 1 21/c 1'
_atom_sites_solution_hydrogens geom
_atom_sites_solution_primary direct
_atom_sites_solution_secondary difmap
_audit_creation_method SHELXL-97
_cell_angle_alpha 90.00
_cell_angle_beta 95.0150(10)
_cell_angle_gamma 90.00
_cell_formula_units_Z 6
_cell_length_a 17.3859(10)
_cell_length_b 7.1433(4)
_cell_length_c 24.0212(14)
_cell_measurement_reflns_used 6480
_cell_measurement_temperature 173(2)
_cell_measurement_theta_max 27.14
_cell_measurement_theta_min 1.70
_cell_volume 2971.8(3)
_computing_cell_refinement SAINT
_computing_data_collection SMART
_computing_data_reduction SAINT
_computing_publication_material ORTEP
_computing_structure_refinement 'SHELXL-97 (Sheldrick, 1997)'
_computing_structure_solution 'SHELXS-97 (Sheldrick, 1990)'
_diffrn_ambient_temperature 293(2)
_diffrn_measured_fraction_theta_full 0.985
_diffrn_measured_fraction_theta_max 0.985
_diffrn_measurement_device_type 'Bruker SMART CCD'
_diffrn_measurement_method 'omega scan'
_diffrn_radiation_monochromator graphite
_diffrn_radiation_source 'fine-focus sealed tube'
_diffrn_radiation_type MoK\a
_diffrn_radiation_wavelength 0.71073
_diffrn_reflns_av_R_equivalents 0.0464
_diffrn_reflns_av_sigmaI/netI 0.0541
_diffrn_reflns_limit_h_max 21
_diffrn_reflns_limit_h_min -22
_diffrn_reflns_limit_k_max 9
_diffrn_reflns_limit_k_min -8
_diffrn_reflns_limit_l_max 30
_diffrn_reflns_limit_l_min -29
_diffrn_reflns_number 20444
_diffrn_reflns_theta_full 27.14
_diffrn_reflns_theta_max 27.14
_diffrn_reflns_theta_min 1.70
_exptl_absorpt_coefficient_mu 8.492
_exptl_absorpt_correction_T_max 1.00000
_exptl_absorpt_correction_T_min 0.763774
_exptl_absorpt_correction_type 'empirical SADABS'
_exptl_crystal_colour yellow
_exptl_crystal_density_diffrn 3.065
_exptl_crystal_density_method 'not measured'
_exptl_crystal_description needle
_exptl_crystal_F_000 2460
_exptl_crystal_size_max 0.4
_exptl_crystal_size_mid 0.1
_exptl_crystal_size_min 0.1
_refine_diff_density_max 1.022
_refine_diff_density_min -1.316
_refine_diff_density_rms 0.183
_refine_ls_extinction_method none
_refine_ls_goodness_of_fit_ref 0.917
_refine_ls_hydrogen_treatment mixed
_refine_ls_matrix_type full
_refine_ls_number_parameters 216
_refine_ls_number_reflns 6480
_refine_ls_number_restraints 0
_refine_ls_restrained_S_all 0.917
_refine_ls_R_factor_all 0.0515
_refine_ls_R_factor_gt 0.0308
_refine_ls_shift/su_max 0.002
_refine_ls_shift/su_mean 0.000
_refine_ls_structure_factor_coef Fsqd
_refine_ls_weighting_details 'calc w=1/[\s^2^(Fo^2^)+(0.0203P)^2^+0.0000P] where P=(Fo^2^+2Fc^2^)/3'
_refine_ls_weighting_scheme calc
_refine_ls_wR_factor_gt 0.0536
_refine_ls_wR_factor_ref 0.0571
_reflns_number_gt 4768
_reflns_number_total 6480
_reflns_threshold_expression >2sigma(I)
_cod_data_source_file ic010664p.cif
_cod_data_source_block Cs4P2S10
_cod_database_code 4320664

loop_
_symmetry_equiv_pos_as_xyz
'x, y, z'
'-x, y+1/2, -z+1/2'
'-x, -y, -z'
'x, -y-1/2, z-1/2'

loop_
_atom_site_label
_atom_site_type_symbol
_atom_site_fract_x
_atom_site_fract_y
_atom_site_fract_z
_atom_site_U_iso_or_equiv
_atom_site_adp_type
_atom_site_occupancy
_atom_site_symmetry_multiplicity
_atom_site_calc_flag
_atom_site_refinement_flags
_atom_site_disorder_assembly
_atom_site_disorder_group
Cs1 Cs 0.09543(2) 0.28435(5) 0.461507(14) 0.02064(9) Uani 1 1 d . . .
Cs2 Cs 0.35039(2) 0.15467(5) 0.499728(15) 0.02494(10) Uani 1 1 d . . .
Cs3 Cs 0.35372(2) -0.18152(5) 0.646606(15) 0.02671(10) Uani 1 1 d . . .
Cs4 Cs 0.39926(2) 0.19540(6) 0.283897(15) 0.02722(10) Uani 1 1 d . . .
Cs5 Cs 0.24207(2) 0.70551(6) 0.364149(15) 0.03101(10) Uani 1 1 d . . .
Cs6 Cs -0.04446(2) -0.06968(7) 0.336450(16) 0.03809(12) Uani 1 1 d . . .
S1 S 0.08437(8) -0.2138(2) 0.46527(6) 0.0216(3) Uani 1 1 d . . .
S2 S 0.18836(8) 0.0140(2) 0.57110(6) 0.0204(3) Uani 1 1 d . . .
S3 S 0.26596(8) 0.6469(2) 0.51125(6) 0.0239(3) Uani 1 1 d . . .
S4 S -0.10750(8) 0.4152(2) 0.41856(6) 0.0201(3) Uani 1 1 d . . .
S5 S 0.18930(9) -0.5425(2) 0.63584(6) 0.0209(3) Uani 1 1 d . . .
S6 S 0.19465(10) -0.3975(2) 0.71066(6) 0.0279(4) Uani 1 1 d . . .
S7 S 0.11550(9) 1.0219(2) 0.25699(6) 0.0243(4) Uani 1 1 d . . .
S8 S 0.06885(9) 0.3828(2) 0.31679(6) 0.0268(4) Uani 1 1 d . . .
S9 S 0.22351(8) 0.0958(2) 0.74115(6) 0.0229(3) Uani 1 1 d . . .
S10 S 0.23857(8) 0.1903(2) 0.36550(5) 0.0194(3) Uani 1 1 d . . .
S11 S 0.42719(9) -0.2044(2) 0.79096(6) 0.0259(3) Uani 1 1 d . . .
S12 S 0.47864(9) -0.0358(2) 0.40684(6) 0.0311(4) Uani 1 1 d . . .
S13 S 0.39284(9) 0.3237(2) 0.63958(6) 0.0300(4) Uani 1 1 d . . .
S14 S 0.45149(14) 0.4785(4) 0.40074(9) 0.0230(6) Uiso 0.692(4) 1 d P . .
S14' S 0.4235(3) 0.5475(8) 0.4105(2) 0.0234(14) Uiso 0.308(4) 1 d P . .
S15 S 0.52415(12) 0.4168(3) 0.46876(9) 0.0224(7) Uiso 0.692(4) 1 d P . .
S15' S 0.5480(3) 0.4088(8) 0.5061(2) 0.0311(17) Uiso 0.308(4) 1 d P . .
P1 P 0.16848(8) 0.7742(2) 0.52856(6) 0.0149(3) Uani 1 1 d . . .
P2 P 0.16854(8) 0.2672(2) 0.29801(6) 0.0162(3) Uani 1 1 d . . .
P3 P 0.50459(9) 0.2674(2) 0.63696(6) 0.0217(3) Uani 1 1 d . . .

loop_
_atom_site_aniso_label
_atom_site_aniso_U_11
_atom_site_aniso_U_22
_atom_site_aniso_U_33
_atom_site_aniso_U_23
_atom_site_aniso_U_13
_atom_site_aniso_U_12
Cs1 0.0255(2) 0.0179(2) 0.01866(18) 0.00026(15) 0.00253(15) 0.00217(16)
Cs2 0.0218(2) 0.0319(2) 0.02098(19) 0.00065(16) 0.00154(15) -0.00427(17)
Cs3 0.0263(2) 0.0256(2) 0.0271(2) 0.00376(16) -0.00405(16) -0.00578(17)
Cs4 0.0231(2) 0.0304(2) 0.0287(2) 0.00653(18) 0.00480(16) 0.00423(18)
Cs5 0.0533(3) 0.0168(2) 0.0237(2) -0.00139(16) 0.00803(19) -0.00261(19)
Cs6 0.0269(2) 0.0663(3) 0.0215(2) -0.0059(2) 0.00448(17) -0.0190(2)
S1 0.0257(8) 0.0180(8) 0.0196(7) 0.0006(6) -0.0057(6) -0.0015(7)
S2 0.0234(8) 0.0178(8) 0.0197(7) -0.0043(6) 0.0010(6) -0.0010(6)
S3 0.0243(8) 0.0272(9) 0.0209(8) -0.0010(6) 0.0057(6) 0.0067(7)
S4 0.0200(8) 0.0232(9) 0.0174(7) 0.0033(6) 0.0021(6) -0.0036(6)
S5 0.0280(8) 0.0193(8) 0.0156(7) 0.0023(6) 0.0029(6) 0.0026(7)
S6 0.0433(10) 0.0224(9) 0.0172(8) 0.0003(6) -0.0015(7) -0.0105(7)
S7 0.0279(9) 0.0295(9) 0.0161(7) -0.0042(6) 0.0045(6) -0.0131(7)
S8 0.0224(8) 0.0371(10) 0.0208(8) -0.0014(7) 0.0025(6) 0.0108(7)
S9 0.0229(8) 0.0232(9) 0.0223(8) -0.0062(6) 0.0012(6) 0.0044(6)
S10 0.0205(8) 0.0201(8) 0.0169(7) 0.0024(6) -0.0020(6) 0.0023(6)
S11 0.0238(8) 0.0308(9) 0.0220(8) -0.0010(7) -0.0041(6) 0.0044(7)
S12 0.0277(9) 0.0408(11) 0.0248(8) -0.0081(7) 0.0012(7) 0.0125(8)
S13 0.0262(9) 0.0296(10) 0.0327(9) -0.0083(7) -0.0057(7) 0.0091(7)
P1 0.0160(7) 0.0153(8) 0.0135(7) 0.0002(6) 0.0024(6) -0.0006(6)
P2 0.0169(8) 0.0164(8) 0.0148(7) 0.0004(6) -0.0011(6) 0.0009(6)
P3 0.0207(8) 0.0242(9) 0.0196(8) 0.0041(6) -0.0009(6) -0.0038(7)

loop_
_atom_type_symbol
_atom_type_description
_atom_type_scat_dispersion_real
_atom_type_scat_dispersion_imag
_atom_type_scat_source
P P 0.1023 0.0942 'International Tables Vol C Tables 4.2.6.8 and 6.1.1.4'
S S 0.1246 0.1234 'International Tables Vol C Tables 4.2.6.8 and 6.1.1.4'
Cs Cs -0.3680 2.1192 'International Tables Vol C Tables 4.2.6.8 and 6.1.1.4'

loop_
_geom_angle_atom_site_label_1
_geom_angle_atom_site_label_2
_geom_angle_atom_site_label_3
_geom_angle
_geom_angle_site_symmetry_1
_geom_angle_site_symmetry_3
_geom_angle_publ_flag
S8 Cs1 S2 148.37(4) . . ?
S8 Cs1 S1 102.75(4) . . ?
S2 Cs1 S1 57.22(3) . . ?
S8 Cs1 S4 131.63(4) . 3_566 ?
S2 Cs1 S4 74.82(3) . 3_566 ?
S1 Cs1 S4 125.23(3) . 3_566 ?
S8 Cs1 S1 79.84(4) . 1_565 ?
S2 Cs1 S1 123.22(3) . 1_565 ?
S1 Cs1 S1 172.96(5) . 1_565 ?
S4 Cs1 S1 51.79(3) 3_566 1_565 ?
S8 Cs1 S10 56.35(3) . . ?
S2 Cs1 S10 94.50(3) . . ?
S1 Cs1 S10 82.63(3) . . ?
S4 Cs1 S10 129.15(3) 3_566 . ?
S1 Cs1 S10 104.12(3) 1_565 . ?
S8 Cs1 S4 68.72(3) . . ?
S2 Cs1 S4 134.90(3) . . ?
S1 Cs1 S4 101.91(3) . . ?
S4 Cs1 S4 93.45(3) 3_566 . ?
S1 Cs1 S4 72.77(3) 1_565 . ?
S10 Cs1 S4 124.26(3) . . ?
S8 Cs1 S1 116.41(3) . 3_556 ?
S2 Cs1 S1 85.58(3) . 3_556 ?
S1 Cs1 S1 78.76(4) . 3_556 ?
S4 Cs1 S1 72.32(3) 3_566 3_556 ?
S1 Cs1 S1 94.22(3) 1_565 3_556 ?
S10 Cs1 S1 157.79(3) . 3_556 ?
S4 Cs1 S1 49.67(3) . 3_556 ?
S8 Cs1 P1 103.34(3) . . ?
S2 Cs1 P1 93.98(3) . . ?
S1 Cs1 P1 151.20(3) . . ?
S4 Cs1 P1 32.93(3) 3_566 . ?
S1 Cs1 P1 30.12(3) 1_565 . ?
S10 Cs1 P1 101.98(3) . . ?
S4 Cs1 P1 98.75(3) . . ?
S1 Cs1 P1 100.16(3) 3_556 . ?
S8 Cs1 S3 101.11(4) . . ?
S2 Cs1 S3 81.62(3) . . ?
S1 Cs1 S3 132.26(3) . . ?
S4 Cs1 S3 52.27(3) 3_566 . ?
S1 Cs1 S3 52.55(3) 1_565 . ?
S10 Cs1 S3 77.21(3) . . ?
S4 Cs1 S3 125.23(3) . . ?
S1 Cs1 S3 124.59(3) 3_556 . ?
P1 Cs1 S3 28.75(3) . . ?
S8 Cs1 P1 124.53(3) . 1_545 ?
S2 Cs1 P1 29.01(3) . 1_545 ?
S1 Cs1 P1 29.16(3) . 1_545 ?
S4 Cs1 P1 102.72(3) 3_566 1_545 ?
S1 Cs1 P1 152.17(3) 1_565 1_545 ?
S10 Cs1 P1 83.06(3) . 1_545 ?
S4 Cs1 P1 125.61(3) . 1_545 ?
S1 Cs1 P1 86.51(3) 3_556 1_545 ?
P1 Cs1 P1 122.42(3) . 1_545 ?
S3 Cs1 P1 104.90(3) . 1_545 ?
S8 Cs1 P2 28.14(3) . . ?
S2 Cs1 P2 121.30(3) . . ?
S1 Cs1 P2 90.91(3) . . ?
S4 Cs1 P2 139.61(3) 3_566 . ?
S1 Cs1 P2 94.21(3) 1_565 . ?
S10 Cs1 P2 28.38(3) . . ?
S4 Cs1 P2 96.01(3) . . ?
S1 Cs1 P2 139.54(3) 3_556 . ?
P1 Cs1 P2 106.71(3) . . ?
S3 Cs1 P2 91.20(3) . . ?
P1 Cs1 P2 103.22(3) 1_545 . ?
S8 Cs1 Cs6 55.70(3) . . ?
S2 Cs1 Cs6 112.12(3) . . ?
S1 Cs1 Cs6 54.97(2) . . ?
S4 Cs1 Cs6 150.18(3) 3_566 . ?
S1 Cs1 Cs6 123.60(2) 1_565 . ?
S10 Cs1 Cs6 80.23(2) . . ?
S4 Cs1 Cs6 60.52(2) . . ?
S1 Cs1 Cs6 79.21(2) 3_556 . ?
P1 Cs1 Cs6 153.65(2) . . ?
S3 Cs1 Cs6 154.46(2) . . ?
P1 Cs1 Cs6 83.92(2) 1_545 . ?
P2 Cs1 Cs6 63.32(2) . . ?
S8 Cs1 Cs2 106.29(3) . . ?
S2 Cs1 Cs2 50.54(2) . . ?
S1 Cs1 Cs2 81.10(2) . . ?
S4 Cs1 Cs2 88.40(2) 3_566 . ?
S1 Cs1 Cs2 104.59(2) 1_565 . ?
S10 Cs1 Cs2 51.29(2) . . ?
S4 Cs1 Cs2 174.56(2) . . ?
S1 Cs1 Cs2 135.72(2) 3_556 . ?
P1 Cs1 Cs2 80.08(2) . . ?
S3 Cs1 Cs2 52.61(2) . . ?
P1 Cs1 Cs2 58.73(2) 1_545 . ?
P2 Cs1 Cs2 79.33(2) . . ?
Cs6 Cs1 Cs2 118.914(11) . . ?
S8 Cs1 Cs5 54.08(3) . . ?
S2 Cs1 Cs5 119.18(3) . . ?
S1 Cs1 Cs5 133.22(3) . . ?
S4 Cs1 Cs5 91.17(2) 3_566 . ?
S1 Cs1 Cs5 53.55(2) 1_565 . ?
S10 Cs1 Cs5 50.59(2) . . ?
S4 Cs1 Cs5 104.17(2) . . ?
S1 Cs1 Cs5 146.11(2) 3_556 . ?
P1 Cs1 Cs5 58.31(2) . . ?
S3 Cs1 Cs5 47.17(2) . . ?
P1 Cs1 Cs5 126.60(2) 1_545 . ?
P2 Cs1 Cs5 48.45(2) . . ?
Cs6 Cs1 Cs5 108.317(11) . . ?
Cs2 Cs1 Cs5 70.655(9) . . ?
S8 Cs1 Cs1 101.95(3) . 3_566 ?
S2 Cs1 Cs1 109.62(3) . 3_566 ?
S1 Cs1 Cs1 124.52(3) . 3_566 ?
S4 Cs1 Cs1 47.76(2) 3_566 3_566 ?
S1 Cs1 Cs1 48.46(2) 1_565 3_566 ?
S10 Cs1 Cs1 150.47(3) . 3_566 ?
S4 Cs1 Cs1 45.69(2) . 3_566 ?
S1 Cs1 Cs1 45.76(2) 3_556 3_566 ?
P1 Cs1 Cs1 60.73(2) . 3_566 ?
S3 Cs1 Cs1 89.38(2) . 3_566 ?
P1 Cs1 Cs1 126.13(2) 1_545 3_566 ?
P2 Cs1 Cs1 128.59(2) . 3_566 ?
Cs6 Cs1 Cs1 104.891(12) . 3_566 ?
Cs2 Cs1 Cs1 135.918(13) . 3_566 ?
Cs5 Cs1 Cs1 101.312(12) . 3_566 ?
S12 Cs2 S2 139.26(4) . . ?
S12 Cs2 S13 128.84(4) . . ?
S2 Cs2 S13 75.59(4) . . ?
S12 Cs2 S15' 88.29(9) . 3_666 ?
S2 Cs2 S15' 132.44(9) . 3_666 ?
S13 Cs2 S15' 71.51(9) . 3_666 ?
S12 Cs2 S10 77.64(3) . . ?
S2 Cs2 S10 93.59(3) . . ?
S13 Cs2 S10 149.33(4) . . ?
S15' Cs2 S10 97.55(9) 3_666 . ?
S12 Cs2 S12 77.07(4) . 3_656 ?
S2 Cs2 S12 105.83(4) . 3_656 ?
S13 Cs2 S12 54.17(3) . 3_656 ?
S15' Cs2 S12 81.37(9) 3_666 3_656 ?
S10 Cs2 S12 154.71(3) . 3_656 ?
S12 Cs2 S15 59.88(5) . . ?
S2 Cs2 S15 159.36(4) . . ?
S13 Cs2 S15 85.00(5) . . ?
S15' Cs2 S15 30.29(9) 3_666 . ?
S10 Cs2 S15 99.80(4) . . ?
S12 Cs2 S15 66.79(4) 3_656 . ?
S12 Cs2 S15 93.03(4) . 3_666 ?
S2 Cs2 S15 126.53(4) . 3_666 ?
S13 Cs2 S15 58.26(4) . 3_666 ?
S15' Cs2 S15 14.56(8) 3_666 3_666 ?
S10 Cs2 S15 112.01(4) . 3_666 ?
S12 Cs2 S15 69.12(4) 3_656 3_666 ?
S15 Cs2 S15 33.25(7) . 3_666 ?
S12 Cs2 S14' 70.81(10) . . ?
S2 Cs2 S14' 142.44(10) . . ?
S13 Cs2 S14' 103.14(8) . . ?
S15' Cs2 S14' 31.86(12) 3_666 . ?
S10 Cs2 S14' 68.15(8) . . ?
S12 Cs2 S14' 102.84(8) 3_656 . ?
S15 Cs2 S14' 36.27(9) . . ?
S15 Cs2 S14' 46.00(8) 3_666 . ?
S12 Cs2 S3 131.40(4) . . ?
S2 Cs2 S3 84.27(3) . . ?
S13 Cs2 S3 70.84(3) . . ?
S15' Cs2 S3 53.04(9) 3_666 . ?
S10 Cs2 S3 79.67(3) . . ?
S12 Cs2 S3 117.65(4) 3_656 . ?
S15 Cs2 S3 82.78(4) . . ?
S15 Cs2 S3 57.48(4) 3_666 . ?
S14' Cs2 S3 60.92(10) . . ?
S12 Cs2 S14 59.86(5) . . ?
S2 Cs2 S14 152.65(5) . . ?
S13 Cs2 S14 107.98(5) . . ?
S15' Cs2 S14 37.03(10) 3_666 . ?
S10 Cs2 S14 69.32(4) . . ?
S12 Cs2 S14 97.34(5) 3_656 . ?
S15 Cs2 S14 31.07(5) . . ?
S15 Cs2 S14 49.71(5) 3_666 . ?
S14' Cs2 S14 11.14(8) . . ?
S3 Cs2 S14 72.03(5) . . ?
S12 Cs2 S15' 66.57(8) . . ?
S2 Cs2 S15' 147.89(8) . . ?
S13 Cs2 S15' 72.30(9) . . ?
S15' Cs2 S15' 32.67(16) 3_666 . ?
S10 Cs2 S15' 114.01(9) . . ?
S12 Cs2 S15' 54.23(9) 3_656 . ?
S15 Cs2 S15' 14.25(8) . . ?
S15 Cs2 S15' 28.70(8) 3_666 . ?
S14' Cs2 S15' 48.74(12) . . ?
S3 Cs2 S15' 84.91(8) . . ?
S14 Cs2 S15' 44.96(9) . . ?
S12 Cs2 S3 87.11(4) . 1_545 ?
S2 Cs2 S3 52.48(3) . 1_545 ?
S13 Cs2 S3 106.99(4) . 1_545 ?
S15' Cs2 S3 172.47(9) 3_666 1_545 ?
S10 Cs2 S3 87.30(3) . 1_545 ?
S12 Cs2 S3 91.78(4) 3_656 1_545 ?
S15 Cs2 S3 143.20(4) . 1_545 ?
S15 Cs2 S3 160.28(4) 3_666 1_545 ?
S14' Cs2 S3 149.62(8) . 1_545 ?
S3 Cs2 S3 133.95(4) . 1_545 ?
S14 Cs2 S3 142.29(4) . 1_545 ?
S15' Cs2 S3 139.83(8) . 1_545 ?
S12 Cs2 P3 100.13(3) . . ?
S2 Cs2 P3 98.95(3) . . ?
S13 Cs2 P3 28.71(3) . . ?
S15' Cs2 P3 64.93(9) 3_666 . ?
S10 Cs2 P3 162.47(3) . . ?
S12 Cs2 P3 28.80(3) 3_656 . ?
S15 Cs2 P3 64.97(4) . . ?
S15 Cs2 P3 50.50(4) 3_666 . ?
S14' Cs2 P3 94.59(8) . . ?
S3 Cs2 P3 89.39(3) . . ?
S14 Cs2 P3 94.36(4) . . ?
S15' Cs2 P3 50.78(9) . . ?
S3 Cs2 P3 110.06(3) 1_545 . ?
S12 Cs2 Cs3 109.84(3) . . ?
S2 Cs2 Cs3 52.98(2) . . ?
S13 Cs2 Cs3 55.08(3) . . ?
S15' Cs2 Cs3 123.38(9) 3_666 . ?
S10 Cs2 Cs3 137.97(3) . . ?
S12 Cs2 Cs3 53.93(3) 3_656 . ?
S15 Cs2 Cs3 120.08(4) . . ?
S15 Cs2 Cs3 108.85(4) 3_666 . ?
S14' Cs2 Cs3 153.88(7) . . ?
S3 Cs2 Cs3 115.77(2) . . ?
S14 Cs2 Cs3 151.10(4) . . ?
S15' Cs2 Cs3 106.44(8) . . ?
S3 Cs2 Cs3 53.15(2) 1_545 . ?
P3 Cs2 Cs3 59.34(2) . . ?
S12 Cs2 Cs1 127.22(3) . . ?
S2 Cs2 Cs1 49.99(2) . . ?
S13 Cs2 Cs1 103.77(3) . . ?
S15' Cs2 Cs1 106.82(9) 3_666 . ?
S10 Cs2 Cs1 50.81(2) . . ?
S12 Cs2 Cs1 153.63(3) 3_656 . ?
S15 Cs2 Cs1 131.17(4) . . ?
S15 Cs2 Cs1 114.16(3) 3_666 . ?
S14' Cs2 Cs1 95.94(9) . . ?
S3 Cs2 Cs1 56.90(2) . . ?
S14 Cs2 Cs1 104.05(4) . . ?
S15' Cs2 Cs1 139.31(8) . . ?
S3 Cs2 Cs1 80.71(2) 1_545 . ?
P3 Cs2 Cs1 132.33(2) . . ?
Cs3 Cs2 Cs1 102.971(10) . . ?
S2 Cs3 S11 135.64(3) . . ?
S2 Cs3 S13 120.63(3) . 1_545 ?
S11 Cs3 S13 87.01(4) . 1_545 ?
S2 Cs3 S6 76.73(4) . . ?
S11 Cs3 S6 77.94(4) . . ?
S13 Cs3 S6 75.92(4) 1_545 . ?
S2 Cs3 S12 106.87(4) . 3_656 ?
S11 Cs3 S12 97.58(4) . 3_656 ?
S13 Cs3 S12 103.99(4) 1_545 3_656 ?
S6 Cs3 S12 175.52(3) . 3_656 ?
S2 Cs3 S3 54.87(3) . 1_545 ?
S11 Cs3 S3 157.34(4) . 1_545 ?
S13 Cs3 S3 72.39(3) 1_545 1_545 ?
S6 Cs3 S3 87.74(3) . 1_545 ?
S12 Cs3 S3 96.52(3) 3_656 1_545 ?
S2 Cs3 S13 74.65(3) . . ?
S11 Cs3 S13 92.14(4) . . ?
S13 Cs3 S13 157.36(5) 1_545 . ?
S6 Cs3 S13 126.01(4) . . ?
S12 Cs3 S13 53.67(4) 3_656 . ?
S3 Cs3 S13 110.51(3) 1_545 . ?
S2 Cs3 S5 70.42(3) . . ?
S11 Cs3 S5 103.54(3) . . ?
S13 Cs3 S5 58.75(3) 1_545 . ?
S6 Cs3 S5 32.01(3) . . ?
S12 Cs3 S5 151.40(3) 3_656 . ?
S3 Cs3 S5 57.87(3) 1_545 . ?
S13 Cs3 S5 142.63(3) . . ?
S2 Cs3 S9 67.10(3) . . ?
S11 Cs3 S9 68.61(3) . . ?
S13 Cs3 S9 130.45(4) 1_545 . ?
S6 Cs3 S9 57.58(3) . . ?
S12 Cs3 S9 120.98(4) 3_656 . ?
S3 Cs3 S9 117.94(3) 1_545 . ?
S13 Cs3 S9 69.28(4) . . ?
S5 Cs3 S9 85.04(3) . . ?
S2 Cs3 S15 105.44(4) . 3_656 ?
S11 Cs3 S15 118.91(4) . 3_656 ?
S13 Cs3 S15 56.14(4) 1_545 3_656 ?
S6 Cs3 S15 125.83(4) . 3_656 ?
S12 Cs3 S15 56.27(4) 3_656 3_656 ?
S3 Cs3 S15 56.82(4) 1_545 3_656 ?
S13 Cs3 S15 105.58(4) . 3_656 ?
S5 Cs3 S15 96.21(4) . 3_656 ?
S9 Cs3 S15 171.60(4) . 3_656 ?
S2 Cs3 P1 29.23(3) . 1_545 ?
S11 Cs3 P1 148.52(3) . 1_545 ?
S13 Cs3 P1 91.83(3) 1_545 1_545 ?
S6 Cs3 P1 71.31(3) . 1_545 ?
S12 Cs3 P1 113.14(3) 3_656 1_545 ?
S3 Cs3 P1 29.05(3) 1_545 1_545 ?
S13 Cs3 P1 100.40(3) . 1_545 ?
S5 Cs3 P1 50.86(3) . 1_545 ?
S9 Cs3 P1 88.92(3) . 1_545 ?
S15 Cs3 P1 85.48(4) 3_656 1_545 ?
S2 Cs3 P3 98.90(3) . . ?
S11 Cs3 P3 85.19(3) . . ?
S13 Cs3 P3 129.07(4) 1_545 . ?
S6 Cs3 P3 149.25(3) . . ?
S12 Cs3 P3 28.65(3) 3_656 . ?
S3 Cs3 P3 114.97(3) 1_545 . ?
S13 Cs3 P3 28.57(3) . . ?
S5 Cs3 P3 169.19(3) . . ?
S9 Cs3 P3 92.40(3) . . ?
S15 Cs3 P3 84.84(4) 3_656 . ?
P1 Cs3 P3 118.69(3) 1_545 . ?
S2 Cs3 Cs2 53.39(2) . . ?
S11 Cs3 Cs2 143.34(3) . . ?
S13 Cs3 Cs2 120.15(3) 1_545 . ?
S6 Cs3 Cs2 129.44(3) . . ?
S12 Cs3 Cs2 54.58(3) 3_656 . ?
S3 Cs3 Cs2 58.79(3) 1_545 . ?
S13 Cs3 Cs2 53.04(3) . . ?
S5 Cs3 Cs2 111.48(2) . . ?
S9 Cs3 Cs2 103.30(3) . . ?
S15 Cs3 Cs2 68.50(3) 3_656 . ?
P1 Cs3 Cs2 61.29(2) 1_545 . ?
P3 Cs3 Cs2 58.87(2) . . ?
S2 Cs3 Cs4 155.29(3) . 3_656 ?
S11 Cs3 Cs4 52.39(3) . 3_656 ?
S13 Cs3 Cs4 79.44(3) 1_545 3_656 ?
S6 Cs3 Cs4 125.15(3) . 3_656 ?
S12 Cs3 Cs4 50.77(3) 3_656 3_656 ?
S3 Cs3 Cs4 129.29(3) 1_545 3_656 ?
S13 Cs3 Cs4 82.15(2) . 3_656 ?
S5 Cs3 Cs4 134.04(2) . 3_656 ?
S9 Cs3 Cs4 112.50(2) . 3_656 ?
S15 Cs3 Cs4 72.48(3) 3_656 3_656 ?
P1 Cs3 Cs4 157.59(2) 1_545 3_656 ?
P3 Cs3 Cs4 56.52(2) . 3_656 ?
Cs2 Cs3 Cs4 105.339(11) . 3_656 ?
S2 Cs3 Cs4 98.27(2) . 4_566 ?
S11 Cs3 Cs4 49.26(3) . 4_566 ?
S13 Cs3 Cs4 136.03(3) 1_545 4_566 ?
S6 Cs3 Cs4 95.87(3) . 4_566 ?
S12 Cs3 Cs4 81.06(3) 3_656 4_566 ?
S3 Cs3 Cs4 151.37(3) 1_545 4_566 ?
S13 Cs3 Cs4 45.79(3) . 4_566 ?
S5 Cs3 Cs4 127.45(2) . 4_566 ?
S9 Cs3 Cs4 45.60(2) . 4_566 ?
S15 Cs3 Cs4 135.43(3) 3_656 4_566 ?
P1 Cs3 Cs4 126.92(2) 1_545 4_566 ?
P3 Cs3 Cs4 54.18(2) . 4_566 ?
Cs2 Cs3 Cs4 98.645(11) . 4_566 ?
Cs4 Cs3 Cs4 70.402(8) 3_656 4_566 ?
S2 Cs3 Cs4 135.02(3) . 4_556 ?
S11 Cs3 Cs4 45.64(3) . 4_556 ?
S13 Cs3 Cs4 44.34(3) 1_545 4_556 ?
S6 Cs3 Cs4 59.02(3) . 4_556 ?
S12 Cs3 Cs4 117.74(3) 3_656 4_556 ?
S3 Cs3 Cs4 111.80(3) 1_545 4_556 ?
S13 Cs3 Cs4 137.58(3) . 4_556 ?
S5 Cs3 Cs4 67.79(2) . 4_556 ?
S9 Cs3 Cs4 93.21(2) . 4_556 ?
S15 Cs3 Cs4 94.94(3) 3_656 4_556 ?
P1 Cs3 Cs4 118.18(2) 1_545 4_556 ?
P3 Cs3 Cs4 122.91(2) . 4_556 ?
Cs2 Cs3 Cs4 163.403(12) . 4_556 ?
Cs4 Cs3 Cs4 69.049(8) 3_656 4_556 ?
Cs4 Cs3 Cs4 94.097(10) 4_566 4_556 ?
S13 Cs4 S9 76.72(4) 4_565 4_565 ?
S13 Cs4 S14 143.72(5) 4_565 . ?
S9 Cs4 S14 98.52(5) 4_565 . ?
S13 Cs4 S11 90.07(4) 4_565 4 ?
S9 Cs4 S11 123.54(4) 4_565 4 ?
S14 Cs4 S11 120.45(5) . 4 ?
S13 Cs4 S10 126.47(4) 4_565 . ?
S9 Cs4 S10 56.86(3) 4_565 . ?
S14 Cs4 S10 74.09(5) . . ?
S11 Cs4 S10 94.27(4) 4 . ?
S13 Cs4 S12 142.16(4) 4_565 . ?
S9 Cs4 S12 135.44(4) 4_565 . ?
S14 Cs4 S12 63.22(5) . . ?
S11 Cs4 S12 57.23(4) 4 . ?
S10 Cs4 S12 78.68(3) . . ?
S13 Cs4 S11 57.48(3) 4_565 3_656 ?
S9 Cs4 S11 126.24(3) 4_565 3_656 ?
S14 Cs4 S11 102.51(5) . 3_656 ?
S11 Cs4 S11 85.71(4) 4 3_656 ?
S10 Cs4 S11 176.04(3) . 3_656 ?
S12 Cs4 S11 98.05(4) . 3_656 ?
S13 Cs4 S11 94.47(4) 4_565 4_565 ?
S9 Cs4 S11 72.40(3) 4_565 4_565 ?
S14 Cs4 S11 50.88(4) . 4_565 ?
S11 Cs4 S11 164.05(5) 4 4_565 ?
S10 Cs4 S11 95.28(3) . 4_565 ?
S12 Cs4 S11 112.44(4) . 4_565 ?
S11 Cs4 S11 83.88(3) 3_656 4_565 ?
S13 Cs4 S14' 142.18(8) 4_565 . ?
S9 Cs4 S14' 89.19(9) 4_565 . ?
S14 Cs4 S14' 9.41(8) . . ?
S11 Cs4 S14' 126.16(8) 4 . ?
S10 Cs4 S14' 67.46(8) . . ?
S12 Cs4 S14' 69.39(8) . . ?
S11 Cs4 S14' 109.40(8) 3_656 . ?
S11 Cs4 S14' 47.71(8) 4_565 . ?
S13 Cs4 P2 98.17(3) 4_565 . ?
S9 Cs4 P2 29.12(3) 4_565 . ?
S14 Cs4 P2 92.78(5) . . ?
S11 Cs4 P2 104.57(3) 4 . ?
S10 Cs4 P2 29.56(3) . . ?
S12 Cs4 P2 107.57(3) . . ?
S11 Cs4 P2 154.07(3) 3_656 . ?
S11 Cs4 P2 89.93(3) 4_565 . ?
S14' Cs4 P2 83.99(9) . . ?
S13 Cs4 P3 114.15(4) 4_565 3_656 ?
S9 Cs4 P3 142.79(3) 4_565 3_656 ?
S14 Cs4 P3 91.57(5) . 3_656 ?
S11 Cs4 P3 29.56(3) 4 3_656 ?
S10 Cs4 P3 92.54(3) . 3_656 ?
S12 Cs4 P3 29.15(3) . 3_656 ?
S11 Cs4 P3 85.49(3) 3_656 3_656 ?
S11 Cs4 P3 136.98(3) 4_565 3_656 ?
S14' Cs4 P3 98.36(8) . 3_656 ?
P2 Cs4 P3 115.24(3) . 3_656 ?
S13 Cs4 P3 28.76(3) 4_565 4_565 ?
S9 Cs4 P3 99.45(3) 4_565 4_565 ?
S14 Cs4 P3 122.92(4) . 4_565 ?
S11 Cs4 P3 92.03(3) 4 4_565 ?
S10 Cs4 P3 154.52(3) . 4_565 ?
S12 Cs4 P3 124.86(3) . 4_565 ?
S11 Cs4 P3 29.34(3) 3_656 4_565 ?
S11 Cs4 P3 84.78(3) 4_565 4_565 ?
S14' Cs4 P3 126.43(8) . 4_565 ?
P2 Cs4 P3 125.12(3) . 4_565 ?
P3 Cs4 P3 104.79(3) 3_656 4_565 ?
S13 Cs4 Cs3 108.60(3) 4_565 3_656 ?
S9 Cs4 Cs3 155.69(3) 4_565 3_656 ?
S14 Cs4 Cs3 62.73(4) . 3_656 ?
S11 Cs4 Cs3 80.62(2) 4 3_656 ?
S10 Cs4 Cs3 124.76(2) . 3_656 ?
S12 Cs4 Cs3 52.35(3) . 3_656 ?
S11 Cs4 Cs3 51.32(2) 3_656 3_656 ?
S11 Cs4 Cs3 83.45(2) 4_565 3_656 ?
S14' Cs4 Cs3 72.04(8) . 3_656 ?
P2 Cs4 Cs3 152.81(2) . 3_656 ?
P3 Cs4 Cs3 57.94(2) 3_656 3_656 ?
P3 Cs4 Cs3 80.62(2) 4_565 3_656 ?
S13 Cs4 Cs3 49.64(3) 4_565 4_565 ?
S9 Cs4 Cs3 53.07(2) 4_565 4_565 ?
S14 Cs4 Cs3 98.50(4) . 4_565 ?
S11 Cs4 Cs3 139.61(3) 4 4_565 ?
S10 Cs4 Cs3 107.21(2) . 4_565 ?
S12 Cs4 Cs3 159.10(3) . 4_565 ?
S11 Cs4 Cs3 75.09(3) 3_656 4_565 ?
S11 Cs4 Cs3 47.87(2) 4_565 4_565 ?
S14' Cs4 Cs3 93.92(8) . 4_565 ?
P2 Cs4 Cs3 82.09(2) . 4_565 ?
P3 Cs4 Cs3 159.63(2) 3_656 4_565 ?
P3 Cs4 Cs3 54.91(2) 4_565 4_565 ?
Cs3 Cs4 Cs3 111.559(11) 3_656 4_565 ?
S13 Cs4 Cs5 113.13(3) 4_565 1_545 ?
S9 Cs4 Cs5 85.24(3) 4_565 1_545 ?
S14 Cs4 Cs5 102.09(4) . 1_545 ?
S11 Cs4 Cs5 50.02(3) 4 1_545 ?
S10 Cs4 Cs5 44.57(2) . 1_545 ?
S12 Cs4 Cs5 62.23(3) . 1_545 ?
S11 Cs4 Cs5 135.70(3) 3_656 1_545 ?
S11 Cs4 Cs5 139.47(3) 4_565 1_545 ?
S14' Cs4 Cs5 100.18(7) . 1_545 ?
P2 Cs4 Cs5 58.37(2) . 1_545 ?
P3 Cs4 Cs5 57.58(2) 3_656 1_545 ?
P3 Cs4 Cs5 133.03(2) 4_565 1_545 ?
Cs3 Cs4 Cs5 112.653(11) 3_656 1_545 ?
Cs3 Cs4 Cs5 135.780(11) 4_565 1_545 ?
S13 Cs4 Cs3 46.72(3) 4_565 4 ?
S9 Cs4 Cs3 92.07(3) 4_565 4 ?
S14 Cs4 Cs3 166.84(4) . 4 ?
S11 Cs4 Cs3 46.47(2) 4 4 ?
S10 Cs4 Cs3 105.80(3) . 4 ?
S12 Cs4 Cs3 103.69(3) . 4 ?
S11 Cs4 Cs3 77.04(3) 3_656 4 ?
S11 Cs4 Cs3 141.07(2) 4_565 4 ?
S14' Cs4 Cs3 170.83(7) . 4 ?
P2 Cs4 Cs3 92.71(2) . 4 ?
P3 Cs4 Cs3 75.28(2) 3_656 4 ?
P3 Cs4 Cs3 62.28(2) 4_565 4 ?
Cs3 Cs4 Cs3 108.948(10) 3_656 4 ?
Cs3 Cs4 Cs3 94.095(10) 4_565 4 ?
Cs5 Cs4 Cs3 70.896(9) 1_545 4 ?
S14' Cs5 S10 109.95(9) . 1_565 ?
S14' Cs5 S3 67.35(9) . . ?
S10 Cs5 S3 96.28(3) 1_565 . ?
S14' Cs5 S9 94.71(10) . 4_565 ?
S10 Cs5 S9 126.68(3) 1_565 4_565 ?
S3 Cs5 S9 137.05(4) . 4_565 ?
S14' Cs5 S10 71.62(9) . . ?
S10 Cs5 S10 177.71(5) 1_565 . ?
S3 Cs5 S10 82.75(3) . . ?
S9 Cs5 S10 54.32(3) 4_565 . ?
S14' Cs5 P2 97.71(10) . . ?
S10 Cs5 P2 147.89(3) 1_565 . ?
S3 Cs5 P2 109.56(3) . . ?
S9 Cs5 P2 31.50(3) 4_565 . ?
S10 Cs5 P2 31.76(3) . . ?
S14' Cs5 S11 50.18(9) . 4_565 ?
S10 Cs5 S11 91.30(4) 1_565 4_565 ?
S3 Cs5 S11 115.51(3) . 4_565 ?
S9 Cs5 S11 69.05(3) 4_565 4_565 ?
S10 Cs5 S11 90.99(3) . 4_565 ?
P2 Cs5 S11 94.28(3) . 4_565 ?
S14' Cs5 S1 121.77(9) . 1_565 ?
S10 Cs5 S1 80.26(3) 1_565 1_565 ?
S3 Cs5 S1 54.46(3) . 1_565 ?
S9 Cs5 S1 125.47(3) 4_565 1_565 ?
S10 Cs5 S1 97.50(3) . 1_565 ?
P2 Cs5 S1 99.16(3) . 1_565 ?
S11 Cs5 S1 165.45(3) 4_565 1_565 ?
S14' Cs5 S8 124.43(9) . . ?
S10 Cs5 S8 125.62(3) 1_565 . ?
S3 Cs5 S8 104.01(3) . . ?
S9 Cs5 S8 53.19(3) 4_565 . ?
S10 Cs5 S8 52.85(3) . . ?
P2 Cs5 S8 30.60(3) . . ?
S11 Cs5 S8 121.99(3) 4_565 . ?
S1 Cs5 S8 72.41(3) 1_565 . ?
S14' Cs5 S7 147.28(9) . . ?
S10 Cs5 S7 54.87(3) 1_565 . ?
S3 Cs5 S7 136.66(3) . . ?
S9 Cs5 S7 78.74(3) 4_565 . ?
S10 Cs5 S7 124.71(3) . . ?
P2 Cs5 S7 93.02(3) . . ?
S11 Cs5 S7 98.39(3) 4_565 . ?
S1 Cs5 S7 86.49(3) 1_565 . ?
S8 Cs5 S7 76.99(3) . . ?
S14' Cs5 S6 121.73(9) . 4_565 ?
S10 Cs5 S6 70.09(3) 1_565 4_565 ?
S3 Cs5 S6 165.26(3) . 4_565 ?
S9 Cs5 S6 56.81(3) 4_565 4_565 ?
S10 Cs5 S6 110.66(3) . 4_565 ?
P2 Cs5 S6 81.76(3) . 4_565 ?
S11 Cs5 S6 71.65(3) 4_565 4_565 ?
S1 Cs5 S6 115.67(3) 1_565 4_565 ?
S8 Cs5 S6 80.76(3) . 4_565 ?
S7 Cs5 S6 30.03(3) . 4_565 ?
S14' Cs5 S14 7.39(9) . . ?
S10 Cs5 S14 114.73(4) 1_565 . ?
S3 Cs5 S14 73.08(4) . . ?
S9 Cs5 S14 87.32(4) 4_565 . ?
S10 Cs5 S14 67.01(4) . . ?
P2 Cs5 S14 91.43(4) . . ?
S11 Cs5 S14 46.49(4) 4_565 . ?
S1 Cs5 S14 127.09(4) 1_565 . ?
S8 Cs5 S14 119.34(4) . . ?
S7 Cs5 S14 144.85(4) . . ?
S6 Cs5 S14 117.12(4) 4_565 . ?
S14' Cs5 Cs1 98.68(8) . . ?
S10 Cs5 Cs1 128.68(3) 1_565 . ?
S3 Cs5 Cs1 56.61(3) . . ?
S9 Cs5 Cs1 90.68(2) 4_565 . ?
S10 Cs5 Cs1 49.09(2) . . ?
P2 Cs5 Cs1 59.20(2) . . ?
S11 Cs5 Cs1 138.38(3) 4_565 . ?
S1 Cs5 Cs1 48.42(2) 1_565 . ?
S8 Cs5 Cs1 47.53(2) . . ?
S7 Cs5 Cs1 113.29(2) . . ?
S6 Cs5 Cs1 127.49(3) 4_565 . ?
S14 Cs5 Cs1 98.84(3) . . ?
S14' Cs5 Cs2 73.01(9) . 1_565 ?
S10 Cs5 Cs2 48.42(2) 1_565 1_565 ?
S3 Cs5 Cs2 53.30(3) . 1_565 ?
S9 Cs5 Cs2 159.89(3) 4_565 1_565 ?
S10 Cs5 Cs2 131.55(2) . 1_565 ?
P2 Cs5 Cs2 162.43(2) . 1_565 ?
S11 Cs5 Cs2 90.99(2) 4_565 1_565 ?
S1 Cs5 Cs2 74.54(2) 1_565 1_565 ?
S8 Cs5 Cs2 146.90(2) . 1_565 ?
S7 Cs5 Cs2 102.79(2) . 1_565 ?
S6 Cs5 Cs2 115.80(3) 4_565 1_565 ?
S14 Cs5 Cs2 80.10(4) . 1_565 ?
Cs1 Cs5 Cs2 106.625(10) . 1_565 ?
S14' Cs5 Cs4 80.54(9) . 1_565 ?
S10 Cs5 Cs4 46.01(2) 1_565 1_565 ?
S3 Cs5 Cs4 116.89(3) . 1_565 ?
S9 Cs5 Cs4 96.59(2) 4_565 1_565 ?
S10 Cs5 Cs4 136.27(2) . 1_565 ?
P2 Cs5 Cs4 128.07(2) . 1_565 ?
S11 Cs5 Cs4 45.60(3) 4_565 1_565 ?
S1 Cs5 Cs4 126.00(2) 1_565 1_565 ?
S8 Cs5 Cs4 138.44(2) . 1_565 ?
S7 Cs5 Cs4 68.63(2) . 1_565 ?
S6 Cs5 Cs4 57.79(3) 4_565 1_565 ?
S14 Cs5 Cs4 81.33(3) . 1_565 ?
Cs1 Cs5 Cs4 172.719(11) . 1_565 ?
Cs2 Cs5 Cs4 66.179(9) 1_565 1_565 ?
S14' Cs5 Cs4 51.26(9) . . ?
S10 Cs5 Cs4 137.50(3) 1_565 . ?
S3 Cs5 Cs4 106.00(3) . . ?
S9 Cs5 Cs4 43.59(2) 4_565 . ?
S10 Cs5 Cs4 44.78(2) . . ?
P2 Cs5 Cs4 53.16(2) . . ?
S11 Cs5 Cs4 46.51(3) 4_565 . ?
S1 Cs5 Cs4 141.93(2) 1_565 . ?
S8 Cs5 Cs4 83.76(2) . . ?
S7 Cs5 Cs4 117.04(2) . . ?
S6 Cs5 Cs4 88.28(2) 4_565 . ?
S14 Cs5 Cs4 43.89(3) . . ?
Cs1 Cs5 Cs4 93.638(10) . . ?
Cs2 Cs5 Cs4 123.045(11) 1_565 . ?
Cs4 Cs5 Cs4 91.487(10) 1_565 . ?
S9 Cs6 S2 72.08(3) 3_556 3_556 ?
S9 Cs6 S7 115.12(3) 3_556 1_545 ?
S2 Cs6 S7 161.73(4) 3_556 1_545 ?
S9 Cs6 S8 56.09(3) 3_556 2_545 ?
S2 Cs6 S8 128.06(3) 3_556 2_545 ?
S7 Cs6 S8 60.62(3) 1_545 2_545 ?
S9 Cs6 S1 148.76(4) 3_556 . ?
S2 Cs6 S1 85.27(3) 3_556 . ?
S7 Cs6 S1 93.08(3) 1_545 . ?
S8 Cs6 S1 142.83(4) 2_545 . ?
S9 Cs6 S7 54.41(3) 3_556 2_535 ?
S2 Cs6 S7 104.28(3) 3_556 2_535 ?
S7 Cs6 S7 93.02(3) 1_545 2_535 ?
S8 Cs6 S7 48.66(3) 2_545 2_535 ?
S1 Cs6 S7 114.13(3) . 2_535 ?
S9 Cs6 S8 115.02(4) 3_556 . ?
S2 Cs6 S8 112.61(3) 3_556 . ?
S7 Cs6 S8 49.24(3) 1_545 . ?
S8 Cs6 S8 88.28(3) 2_545 . ?
S1 Cs6 S8 93.21(3) . . ?
S7 Cs6 S8 135.59(3) 2_535 . ?
S9 Cs6 S5 59.10(3) 3_556 3_546 ?
S2 Cs6 S5 57.17(3) 3_556 3_546 ?
S7 Cs6 S5 141.10(4) 1_545 3_546 ?
S8 Cs6 S5 94.98(3) 2_545 3_546 ?
S1 Cs6 S5 90.70(3) . 3_546 ?
S7 Cs6 S5 50.78(3) 2_535 3_546 ?
S8 Cs6 S5 168.72(3) . 3_546 ?
S9 Cs6 P2 30.61(3) 3_556 2_545 ?
S2 Cs6 P2 100.63(3) 3_556 2_545 ?
S7 Cs6 P2 90.70(3) 1_545 2_545 ?
S8 Cs6 P2 30.51(3) 2_545 2_545 ?
S1 Cs6 P2 146.82(3) . 2_545 ?
S7 Cs6 P2 32.71(3) 2_535 2_545 ?
S8 Cs6 P2 113.73(3) . 2_545 ?
S5 Cs6 P2 66.71(3) 3_546 2_545 ?
S9 Cs6 S4 92.17(3) 3_556 . ?
S2 Cs6 S4 51.44(3) 3_556 . ?
S7 Cs6 S4 110.45(3) 1_545 . ?
S8 Cs6 S4 122.41(3) 2_545 . ?
S1 Cs6 S4 90.02(3) . . ?
S7 Cs6 S4 145.66(3) 2_535 . ?
S8 Cs6 S4 61.21(3) . . ?
S5 Cs6 S4 108.24(3) 3_546 . ?
P2 Cs6 S4 119.30(3) 2_545 . ?
S9 Cs6 Cs1 142.66(3) 3_556 . ?
S2 Cs6 Cs1 83.51(2) 3_556 . ?
S7 Cs6 Cs1 81.51(2) 1_545 . ?
S8 Cs6 Cs1 136.93(3) 2_545 . ?
S1 Cs6 Cs1 50.20(2) . . ?
S7 Cs6 Cs1 162.59(3) 2_535 . ?
S8 Cs6 Cs1 49.62(2) . . ?
S5 Cs6 Cs1 128.09(2) 3_546 . ?
P2 Cs6 Cs1 162.25(3) 2_545 . ?
S4 Cs6 Cs1 50.57(2) . . ?
S9 Cs6 Cs5 148.00(3) 3_556 1_545 ?
S2 Cs6 Cs5 132.78(3) 3_556 1_545 ?
S7 Cs6 Cs5 49.08(3) 1_545 1_545 ?
S8 Cs6 Cs5 97.13(3) 2_545 1_545 ?
S1 Cs6 Cs5 47.54(2) . 1_545 ?
S7 Cs6 Cs5 95.50(2) 2_535 1_545 ?
S8 Cs6 Cs5 77.31(2) . 1_545 ?
S5 Cs6 Cs5 112.87(2) 3_546 1_545 ?
P2 Cs6 Cs5 117.77(2) 2_545 1_545 ?
S4 Cs6 Cs5 118.78(2) . 1_545 ?
Cs1 Cs6 Cs5 68.410(8) . 1_545 ?
S9 Cs6 Cs1 105.30(3) 3_556 3_556 ?
S2 Cs6 Cs1 42.22(2) 3_556 3_556 ?
S7 Cs6 Cs1 138.77(3) 1_545 3_556 ?
S8 Cs6 Cs1 152.22(3) 2_545 3_556 ?
S1 Cs6 Cs1 45.71(2) . 3_556 ?
S7 Cs6 Cs1 104.40(2) 2_535 3_556 ?
S8 Cs6 Cs1 119.41(2) . 3_556 ?
S5 Cs6 Cs1 57.44(2) 3_546 3_556 ?
P2 Cs6 Cs1 123.60(2) 2_545 3_556 ?
S4 Cs6 Cs1 74.50(2) . 3_556 ?
Cs1 Cs6 Cs1 70.719(10) . 3_556 ?
Cs5 Cs6 Cs1 91.643(9) 1_545 3_556 ?
S9 Cs6 Cs3 41.79(2) 3_556 3_556 ?
S2 Cs6 Cs3 36.15(2) 3_556 3_556 ?
S7 Cs6 Cs3 139.68(3) 1_545 3_556 ?
S8 Cs6 Cs3 94.20(3) 2_545 3_556 ?
S1 Cs6 Cs3 121.21(2) . 3_556 ?
S7 Cs6 Cs3 91.36(2) 2_535 3_556 ?
S8 Cs6 Cs3 103.92(2) . 3_556 ?
S5 Cs6 Cs3 65.11(2) 3_546 3_556 ?
P2 Cs6 Cs3 72.38(2) 2_545 3_556 ?
S4 Cs6 Cs3 54.49(2) . 3_556 ?
Cs1 Cs6 Cs3 103.534(11) . 3_556 ?
Cs5 Cs6 Cs3 168.636(10) 1_545 3_556 ?
Cs1 Cs6 Cs3 77.855(8) 3_556 3_556 ?
S9 Cs6 Cs6 86.07(3) 3_556 2 ?
S2 Cs6 Cs6 129.33(3) 3_556 2 ?
S7 Cs6 Cs6 39.98(3) 1_545 2 ?
S8 Cs6 Cs6 49.81(3) 2_545 2 ?
S1 Cs6 Cs6 125.16(3) . 2 ?
S7 Cs6 Cs6 98.20(2) 2_535 2 ?
S8 Cs6 Cs6 38.70(2) . 2 ?
S5 Cs6 Cs6 142.14(2) 3_546 2 ?
P2 Cs6 Cs6 75.73(2) 2_545 2 ?
S4 Cs6 Cs6 85.69(2) . 2 ?
Cs1 Cs6 Cs6 88.247(9) . 2 ?
Cs5 Cs6 Cs6 88.252(10) 1_545 2 ?
Cs1 Cs6 Cs6 157.309(9) 3_556 2 ?
Cs3 Cs6 Cs6 99.745(10) 3_556 2 ?
S9 Cs6 Cs6 82.27(3) 3_556 2_545 ?
S2 Cs6 Cs6 140.68(3) 3_556 2_545 ?
S7 Cs6 Cs6 57.31(3) 1_545 2_545 ?
S8 Cs6 Cs6 40.63(3) 2_545 2_545 ?
S1 Cs6 Cs6 103.99(3) . 2_545 ?
S7 Cs6 Cs6 36.89(2) 2_535 2_545 ?
S8 Cs6 Cs6 105.03(2) . 2_545 ?
S5 Cs6 Cs6 84.23(2) 3_546 2_545 ?
P2 Cs6 Cs6 52.04(2) 2_545 2_545 ?
S4 Cs6 Cs6 161.32(2) . 2_545 ?
Cs1 Cs6 Cs6 131.767(14) . 2_545 ?
Cs5 Cs6 Cs6 65.795(9) 1_545 2_545 ?
Cs1 Cs6 Cs6 124.153(9) 3_556 2_545 ?
Cs3 Cs6 Cs6 123.818(11) 3_556 2_545 ?
Cs6 Cs6 Cs6 76.181(10) 2 2_545 ?
P1 S1 Cs1 91.39(6) 1_545 . ?
P1 S1 Cs1 86.54(6) 1_545 1_545 ?
Cs1 S1 Cs1 172.96(5) . 1_545 ?
P1 S1 Cs1 102.70(6) 1_545 3_556 ?
Cs1 S1 Cs1 101.24(4) . 3_556 ?
Cs1 S1 Cs1 85.78(3) 1_545 3_556 ?
P1 S1 Cs6 164.19(8) 1_545 . ?
Cs1 S1 Cs6 74.83(3) . . ?
Cs1 S1 Cs6 106.20(4) 1_545 . ?
Cs1 S1 Cs6 87.83(3) 3_556 . ?
P1 S1 Cs5 87.70(6) 1_545 1_545 ?
Cs1 S1 Cs5 95.18(3) . 1_545 ?
Cs1 S1 Cs5 78.03(3) 1_545 1_545 ?
Cs1 S1 Cs5 160.23(4) 3_556 1_545 ?
Cs6 S1 Cs5 85.90(3) . 1_545 ?
P1 S2 Cs6 108.55(7) 1_545 3_556 ?
P1 S2 Cs1 92.28(6) 1_545 . ?
Cs6 S2 Cs1 96.00(4) 3_556 . ?
P1 S2 Cs3 91.15(6) 1_545 . ?
Cs6 S2 Cs3 108.15(4) 3_556 . ?
Cs1 S2 Cs3 153.08(5) . . ?
P1 S2 Cs2 95.95(6) 1_545 . ?
Cs6 S2 Cs2 155.30(5) 3_556 . ?
Cs1 S2 Cs2 79.47(3) . . ?
Cs3 S2 Cs2 73.62(3) . . ?
P1 S3 Cs5 97.23(6) . . ?
P1 S3 Cs3 87.61(6) . 1_565 ?
Cs5 S3 Cs3 147.63(5) . 1_565 ?
P1 S3 Cs2 140.37(8) . . ?
Cs5 S3 Cs2 92.79(3) . . ?
Cs3 S3 Cs2 103.76(4) 1_565 . ?
P1 S3 Cs2 85.61(6) . 1_565 ?
Cs5 S3 Cs2 80.38(3) . 1_565 ?
Cs3 S3 Cs2 68.06(3) 1_565 1_565 ?
Cs2 S3 Cs2 133.95(4) . 1_565 ?
P1 S3 Cs1 74.90(6) . . ?
Cs5 S3 Cs1 76.22(3) . . ?
Cs3 S3 Cs1 135.42(4) 1_565 . ?
Cs2 S3 Cs1 70.48(3) . . ?
Cs2 S3 Cs1 147.12(4) 1_565 . ?
S5 S4 P1 107.36(8) 3_556 3_566 ?
S5 S4 Cs1 103.56(7) 3_556 3_566 ?
P1 S4 Cs1 84.32(6) 3_566 3_566 ?
S5 S4 Cs1 151.19(7) 3_556 . ?
P1 S4 Cs1 100.37(6) 3_566 . ?
Cs1 S4 Cs1 86.55(3) 3_566 . ?
S5 S4 Cs6 105.18(6) 3_556 . ?
P1 S4 Cs6 85.53(6) 3_566 . ?
Cs1 S4 Cs6 151.21(4) 3_566 . ?
Cs1 S4 Cs6 68.90(3) . . ?
S4 S5 S6 107.86(9) 3_556 . ?
S4 S5 Cs6 90.10(6) 3_556 3_546 ?
S6 S5 Cs6 101.00(7) . 3_546 ?
S4 S5 Cs3 102.42(7) 3_556 . ?
S6 S5 Cs3 68.22(6) . . ?
Cs6 S5 Cs3 165.41(4) 3_546 . ?
S7 S6 S5 105.89(9) 4_566 . ?
S7 S6 Cs3 171.77(8) 4_566 . ?
S5 S6 Cs3 79.76(6) . . ?
S7 S6 Cs5 74.85(6) 4_566 4_566 ?
S5 S6 Cs5 166.83(8) . 4_566 ?
Cs3 S6 Cs5 98.26(4) . 4_566 ?
S6 S7 P2 108.50(9) 4_565 1_565 ?
S6 S7 Cs6 143.49(8) 4_565 1_565 ?
P2 S7 Cs6 102.99(6) 1_565 1_565 ?
S6 S7 Cs6 102.13(7) 4_565 2_565 ?
P2 S7 Cs6 75.72(6) 1_565 2_565 ?
Cs6 S7 Cs6 103.13(4) 1_565 2_565 ?
S6 S7 Cs5 75.12(6) 4_565 . ?
P2 S7 Cs5 88.61(6) 1_565 . ?
Cs6 S7 Cs5 87.85(3) 1_565 . ?
Cs6 S7 Cs5 162.46(4) 2_565 . ?
P2 S8 Cs1 95.61(6) . . ?
P2 S8 Cs6 80.77(6) . 2 ?
Cs1 S8 Cs6 173.73(5) . 2 ?
P2 S8 Cs6 98.26(7) . . ?
Cs1 S8 Cs6 74.68(3) . . ?
Cs6 S8 Cs6 100.67(4) 2 . ?
P2 S8 Cs5 69.34(6) . . ?
Cs1 S8 Cs5 78.39(3) . . ?
Cs6 S8 Cs5 104.87(4) 2 . ?
Cs6 S8 Cs5 149.05(4) . . ?
P2 S9 Cs4 92.79(6) 4_566 4_566 ?
P2 S9 Cs6 86.19(6) 4_566 3_556 ?
Cs4 S9 Cs6 154.30(5) 4_566 3_556 ?
P2 S9 Cs5 75.42(6) 4_566 4_566 ?
Cs4 S9 Cs5 90.04(3) 4_566 4_566 ?
Cs6 S9 Cs5 114.37(4) 3_556 4_566 ?
P2 S9 Cs3 172.03(7) 4_566 . ?
Cs4 S9 Cs3 81.34(3) 4_566 . ?
Cs6 S9 Cs3 101.45(4) 3_556 . ?
Cs5 S9 Cs3 99.08(4) 4_566 . ?
P2 S10 Cs5 105.94(7) . 1_545 ?
P2 S10 Cs4 90.13(6) . . ?
Cs5 S10 Cs4 89.42(3) 1_545 . ?
P2 S10 Cs1 93.53(6) . . ?
Cs5 S10 Cs1 101.90(4) 1_545 . ?
Cs4 S10 Cs1 166.62(5) . . ?
P2 S10 Cs2 166.69(8) . . ?
Cs5 S10 Cs2 85.97(3) 1_545 . ?
Cs4 S10 Cs2 96.03(3) . . ?
Cs1 S10 Cs2 77.90(3) . . ?
P2 S10 Cs5 74.33(6) . . ?
Cs5 S10 Cs5 177.71(5) 1_545 . ?
Cs4 S10 Cs5 88.30(3) . . ?
Cs1 S10 Cs5 80.32(3) . . ?
Cs2 S10 Cs5 94.01(3) . . ?
P3 S11 Cs4 90.59(7) 2_646 4_556 ?
P3 S11 Cs3 164.52(8) 2_646 . ?
Cs4 S11 Cs3 87.89(3) 4_556 . ?
P3 S11 Cs4 88.58(6) 2_646 3_656 ?
Cs4 S11 Cs4 96.30(4) 4_556 3_656 ?
Cs3 S11 Cs4 76.29(3) . 3_656 ?
P3 S11 Cs4 101.74(7) 2_646 4_566 ?
Cs4 S11 Cs4 164.05(5) 4_556 4_566 ?
Cs3 S11 Cs4 82.87(3) . 4_566 ?
Cs4 S11 Cs4 94.10(4) 3_656 4_566 ?
P3 S11 Cs5 93.49(7) 2_646 4_566 ?
Cs4 S11 Cs5 84.38(4) 4_556 4_566 ?
Cs3 S11 Cs5 101.69(4) . 4_566 ?
Cs4 S11 Cs5 177.82(4) 3_656 4_566 ?
Cs4 S11 Cs5 84.80(3) 4_566 4_566 ?
P3 S12 Cs4 90.64(7) 3_656 . ?
P3 S12 Cs2 140.87(9) 3_656 . ?
Cs4 S12 Cs2 97.13(4) . . ?
P3 S12 Cs3 90.53(7) 3_656 3_656 ?
Cs4 S12 Cs3 76.89(3) . 3_656 ?
Cs2 S12 Cs3 128.59(5) . 3_656 ?
P3 S12 Cs2 89.01(7) 3_656 3_656 ?
Cs4 S12 Cs2 148.38(5) . 3_656 ?
Cs2 S12 Cs2 102.92(4) . 3_656 ?
Cs3 S12 Cs2 71.50(3) 3_656 3_656 ?
P3 S13 Cs4 94.45(7) . 4_566 ?
P3 S13 Cs2 91.37(7) . . ?
Cs4 S13 Cs2 155.66(5) 4_566 . ?
P3 S13 Cs3 112.83(8) . 1_565 ?
Cs4 S13 Cs3 88.94(4) 4_566 1_565 ?
Cs2 S13 Cs3 110.47(4) . 1_565 ?
P3 S13 Cs3 89.33(7) . . ?
Cs4 S13 Cs3 84.57(4) 4_566 . ?
Cs2 S13 Cs3 71.87(3) . . ?
Cs3 S13 Cs3 157.36(5) 1_565 . ?
S14' S14 S15 105.6(5) . . ?
S14' S14 P3 81.0(5) . 3_666 ?
S15 S14 P3 107.34(12) . 3_666 ?
S14' S14 S15' 55.2(4) . 3_666 ?
S15 S14 S15' 50.48(15) . 3_666 ?
P3 S14 S15' 97.81(16) 3_666 3_666 ?
S14' S14 Cs4 120.1(4) . . ?
S15 S14 Cs4 128.22(13) . . ?
P3 S14 Cs4 102.78(8) 3_666 . ?
S15' S14 Cs4 157.83(16) 3_666 . ?
S14' S14 Cs2 81.8(5) . . ?
S15 S14 Cs2 69.95(9) . . ?
P3 S14 Cs2 161.02(12) 3_666 . ?
S15' S14 Cs2 65.56(14) 3_666 . ?
Cs4 S14 Cs2 92.72(5) . . ?
S14' S14 Cs5 36.5(4) . . ?
S15 S14 Cs5 139.03(12) . . ?
P3 S14 Cs5 85.26(8) 3_666 . ?
S15' S14 Cs5 89.87(15) 3_666 . ?
Cs4 S14 Cs5 83.77(5) . . ?
Cs2 S14 Cs5 85.62(5) . . ?
S14 S14' S15' 107.4(5) . 3_666 ?
S14 S14' P3 79.5(5) . 3_666 ?
S15' S14' P3 108.4(3) 3_666 3_666 ?
S14 S14' S15 56.5(4) . . ?
S15' S14' S15 50.94(19) 3_666 . ?
P3 S14' S15 96.9(2) 3_666 . ?
S14 S14' Cs5 136.2(5) . . ?
S15' S14' Cs5 113.8(3) 3_666 . ?
P3 S14' Cs5 100.46(18) 3_666 . ?
S15 S14' Cs5 160.3(2) . . ?
S14 S14' Cs2 87.1(5) . . ?
S15' S14' Cs2 68.0(2) 3_666 . ?
P3 S14' Cs2 164.4(2) 3_666 . ?
S15 S14' Cs2 68.81(13) . . ?
Cs5 S14' Cs2 94.70(12) . . ?
S14 S14' Cs4 50.5(4) . . ?
S15' S14' Cs4 148.6(3) 3_666 . ?
P3 S14' Cs4 90.63(17) 3_666 . ?
S15 S14' Cs4 103.4(2) . . ?
Cs5 S14' Cs4 85.80(10) . . ?
Cs2 S14' Cs4 86.89(11) . . ?
S15' S15 S15' 89.2(4) . 3_666 ?
S15' S15 S14 163.5(4) . . ?
S15' S15 S14 74.4(2) 3_666 . ?
S15' S15 S15 62.6(3) . 3_666 ?
S15' S15 S15 26.55(17) 3_666 3_666 ?
S14 S15 S15 100.91(17) . 3_666 ?
S15' S15 S14' 145.7(4) . . ?
S15' S15 S14' 56.5(3) 3_666 . ?
S14 S15 S14' 17.86(13) . . ?
S15 S15 S14' 83.1(2) 3_666 . ?
S15' S15 Cs2 94.4(4) . . ?
S15' S15 Cs2 72.15(17) 3_666 . ?
S14 S15 Cs2 78.98(9) . . ?
S15 S15 Cs2 76.24(11) 3_666 . ?
S14' S15 Cs2 74.92(14) . . ?
S15' S15 Cs2 70.5(4) . 3_666 ?
S15' S15 Cs2 78.02(18) 3_666 3_666 ?
S14 S15 Cs2 107.00(10) . 3_666 ?
S15 S15 Cs2 70.52(11) 3_666 3_666 ?
S14' S15 Cs2 100.62(15) . 3_666 ?
Cs2 S15 Cs2 146.75(6) . 3_666 ?
S15' S15 Cs3 114.3(4) . 3_656 ?
S15' S15 Cs3 153.9(2) 3_666 3_656 ?
S14 S15 Cs3 82.20(10) . 3_656 ?
S15 S15 Cs3 168.92(15) 3_666 3_656 ?
S14' S15 Cs3 99.65(15) . 3_656 ?
Cs2 S15 Cs3 114.84(6) . 3_656 ?
Cs2 S15 Cs3 98.41(5) 3_666 3_656 ?
S15 S15' S15 90.8(4) . 3_666 ?
S15 S15' S14' 163.3(5) . 3_666 ?
S15 S15' S14' 72.5(3) 3_666 3_666 ?
S15 S15' S15' 63.9(4) . 3_666 ?
S15 S15' S15' 26.87(16) 3_666 3_666 ?
S14' S15' S15' 99.4(4) 3_666 3_666 ?
S15 S15' S14 145.9(5) . 3_666 ?
S15 S15' S14 55.14(19) 3_666 3_666 ?
S14' S15' S14 17.40(17) 3_666 3_666 ?
S15' S15' S14 82.0(3) 3_666 3_666 ?
S15 S15' Cs2 94.9(4) . 3_666 ?
S15 S15' Cs2 77.55(18) 3_666 3_666 ?
S14' S15' Cs2 80.1(2) 3_666 3_666 ?
S15' S15' Cs2 81.1(3) 3_666 3_666 ?
S14 S15' Cs2 77.40(15) 3_666 3_666 ?
S15 S15' Cs2 71.3(3) . . ?
S15 S15' Cs2 73.28(17) 3_666 . ?
S14' S15' Cs2 104.4(2) 3_666 . ?
S15' S15' Cs2 66.2(3) 3_666 . ?
S14 S15' Cs2 97.24(17) 3_666 . ?
Cs2 S15' Cs2 147.33(16) 3_666 . ?
S3 P1 S2 112.49(9) . 1_565 ?
S3 P1 S1 115.76(9) . 1_565 ?
S2 P1 S1 115.36(9) 1_565 1_565 ?
S3 P1 S4 107.55(9) . 3_566 ?
S2 P1 S4 107.57(8) 1_565 3_566 ?
S1 P1 S4 96.16(8) 1_565 3_566 ?
S3 P1 Cs1 76.35(6) . . ?
S2 P1 Cs1 169.19(7) 1_565 . ?
S1 P1 Cs1 63.33(6) 1_565 . ?
S4 P1 Cs1 62.74(5) 3_566 . ?
S3 P1 Cs3 63.34(5) . 1_565 ?
S2 P1 Cs3 59.62(5) 1_565 1_565 ?
S1 P1 Cs3 171.42(7) 1_565 1_565 ?
S4 P1 Cs3 92.13(5) 3_566 1_565 ?
Cs1 P1 Cs3 123.04(4) . 1_565 ?
S3 P1 Cs1 123.82(7) . 1_565 ?
S2 P1 Cs1 58.70(5) 1_565 1_565 ?
S1 P1 Cs1 59.45(5) 1_565 1_565 ?
S4 P1 Cs1 128.42(6) 3_566 1_565 ?
Cs1 P1 Cs1 122.42(3) . 1_565 ?
Cs3 P1 Cs1 113.32(3) 1_565 1_565 ?
S9 P2 S8 115.31(9) 4_565 . ?
S9 P2 S10 113.15(9) 4_565 . ?
S8 P2 S10 113.83(9) . . ?
S9 P2 S7 107.16(8) 4_565 1_545 ?
S8 P2 S7 95.34(9) . 1_545 ?
S10 P2 S7 110.30(9) . 1_545 ?
S9 P2 Cs5 73.09(6) 4_565 . ?
S8 P2 Cs5 80.06(6) . . ?
S10 P2 Cs5 73.91(6) . . ?
S7 P2 Cs5 174.85(7) 1_545 . ?
S9 P2 Cs6 63.20(5) 4_565 2 ?
S8 P2 Cs6 68.73(5) . 2 ?
S10 P2 Cs6 176.35(8) . 2 ?
S7 P2 Cs6 71.57(5) 1_545 2 ?
Cs5 P2 Cs6 104.40(4) . 2 ?
S9 P2 Cs4 58.09(6) 4_565 . ?
S8 P2 Cs4 160.65(8) . . ?
S10 P2 Cs4 60.31(5) . . ?
S7 P2 Cs4 103.98(6) 1_545 . ?
Cs5 P2 Cs4 80.59(3) . . ?
Cs6 P2 Cs4 116.38(4) 2 . ?
S9 P2 Cs1 145.38(7) 4_565 . ?
S8 P2 Cs1 56.25(5) . . ?
S10 P2 Cs1 58.09(5) . . ?
S7 P2 Cs1 107.08(6) 1_545 . ?
Cs5 P2 Cs1 72.35(3) . . ?
Cs6 P2 Cs1 124.75(4) 2 . ?
Cs4 P2 Cs1 117.19(3) . . ?
S13 P3 S12 111.85(10) . 3_656 ?
S13 P3 S11 117.01(10) . 2_656 ?
S12 P3 S11 115.61(10) 3_656 2_656 ?
S13 P3 S14 102.82(11) . 3_666 ?
S12 P3 S14 113.30(11) 3_656 3_666 ?
S11 P3 S14 94.13(9) 2_656 3_666 ?
S13 P3 S14' 119.65(18) . 3_666 ?
S12 P3 S14' 96.25(18) 3_656 3_666 ?
S11 P3 S14' 93.80(15) 2_656 3_666 ?
S14 P3 S14' 19.49(14) 3_666 3_666 ?
S13 P3 Cs4 120.54(8) . 3_656 ?
S12 P3 Cs4 60.21(6) 3_656 3_656 ?
S11 P3 Cs4 59.85(6) 2_656 3_656 ?
S14 P3 Cs4 135.74(9) 3_666 3_656 ?
S14' P3 Cs4 119.79(17) 3_666 3_656 ?
S13 P3 Cs4 56.79(6) . 4_566 ?
S12 P3 Cs4 126.93(8) 3_656 4_566 ?
S11 P3 Cs4 62.08(6) 2_656 4_566 ?
S14 P3 Cs4 119.77(9) 3_666 4_566 ?
S14' P3 Cs4 135.91(16) 3_666 4_566 ?
Cs4 P3 Cs4 81.29(3) 3_656 4_566 ?
S13 P3 Cs2 59.92(6) . . ?
S12 P3 Cs2 62.19(6) 3_656 . ?
S11 P3 Cs2 172.52(8) 2_656 . ?
S14 P3 Cs2 93.25(7) 3_666 . ?
S14' P3 Cs2 93.56(13) 3_666 . ?
Cs4 P3 Cs2 114.95(4) 3_656 . ?
Cs4 P3 Cs2 112.87(4) 4_566 . ?
S13 P3 Cs3 62.11(6) . . ?
S12 P3 Cs3 60.82(6) 3_656 . ?
S11 P3 Cs3 110.76(7) 2_656 . ?
S14 P3 Cs3 154.64(8) 3_666 . ?
S14' P3 Cs3 151.59(15) 3_666 . ?
Cs4 P3 Cs3 65.54(2) 3_656 . ?
Cs4 P3 Cs3 70.91(3) 4_566 . ?
Cs2 P3 Cs3 61.79(2) . . ?

loop_
_geom_bond_atom_site_label_1
_geom_bond_atom_site_label_2
_geom_bond_distance
_geom_bond_site_symmetry_2
_geom_bond_publ_flag
Cs1 S8 3.5373(15) . ?
Cs1 S2 3.5393(15) . ?
Cs1 S1 3.5651(16) . ?
Cs1 S4 3.5840(15) 3_566 ?
Cs1 S1 3.5916(16) 1_565 ?
Cs1 S10 3.6009(15) . ?
Cs1 S4 3.7079(15) . ?
Cs1 S1 3.7523(15) 3_556 ?
Cs1 P1 4.0118(15) . ?
Cs1 S3 4.0379(16) . ?
Cs1 P1 4.1387(15) 1_545 ?
Cs1 P2 4.2341(14) . ?
Cs1 Cs6 4.4786(5) . ?
Cs1 Cs2 4.5430(6) . ?
Cs1 Cs5 4.6970(6) . ?
Cs1 Cs1 4.9995(7) 3_566 ?
Cs2 S12 3.5597(16) . ?
Cs2 S2 3.5679(15) . ?
Cs2 S13 3.5855(16) . ?
Cs2 S15' 3.592(5) 3_666 ?
Cs2 S10 3.6256(13) . ?
Cs2 S12 3.6642(16) 3_656 ?
Cs2 S15 3.685(2) . ?
Cs2 S15 3.796(2) 3_666 ?
Cs2 S14' 3.816(5) . ?
Cs2 S3 3.8296(16) . ?
Cs2 S14 3.850(2) . ?
Cs2 S15' 3.878(5) . ?
Cs2 S3 3.9318(16) 1_545 ?
Cs2 P3 4.1422(15) . ?
Cs2 Cs3 4.2642(5) . ?
Cs3 S2 3.5488(15) . ?
Cs3 S11 3.5927(14) . ?
Cs3 S13 3.6059(17) 1_545 ?
Cs3 S6 3.6249(16) . ?
Cs3 S12 3.6344(18) 3_656 ?
Cs3 S3 3.6789(15) 1_545 ?
Cs3 S13 3.6791(17) . ?
Cs3 S5 3.8414(16) . ?
Cs3 S9 3.8866(15) . ?
Cs3 S15 4.005(2) 3_656 ?
Cs3 P1 4.1129(14) 1_545 ?
Cs3 P3 4.1624(16) . ?
Cs3 Cs4 4.4708(6) 3_656 ?
Cs3 Cs4 4.8067(6) 4_566 ?
Cs3 Cs4 4.9519(6) 4_556 ?
Cs4 S13 3.4613(16) 4_565 ?
Cs4 S9 3.4737(15) 4_565 ?
Cs4 S14 3.514(2) . ?
Cs4 S11 3.5426(17) 4 ?
Cs4 S10 3.5506(15) . ?
Cs4 S12 3.5556(16) . ?
Cs4 S11 3.6456(16) 3_656 ?
Cs4 S11 3.6704(17) 4_565 ?
Cs4 S14' 3.940(6) . ?
Cs4 P2 4.0873(15) . ?
Cs4 P3 4.0968(16) 3_656 ?
Cs4 P3 4.1246(16) 4_565 ?
Cs4 Cs3 4.4708(6) 3_656 ?
Cs4 Cs3 4.8068(6) 4_565 ?
Cs4 Cs5 4.9348(6) 1_545 ?
Cs4 Cs3 4.9519(6) 4 ?
Cs5 S14' 3.442(6) . ?
Cs5 S10 3.4635(15) 1_565 ?
Cs5 S3 3.5465(15) . ?
Cs5 S9 3.6469(16) 4_565 ?
Cs5 S10 3.6812(15) . ?
Cs5 P2 3.6888(15) . ?
Cs5 S11 3.7999(16) 4_565 ?
Cs5 S1 3.8619(15) 1_565 ?
Cs5 S8 3.8831(17) . ?
Cs5 S7 3.9477(16) . ?
Cs5 S6 3.9526(15) 4_565 ?
Cs5 S14 4.012(3) . ?
Cs5 Cs2 4.8348(6) 1_565 ?
Cs5 Cs4 4.9348(6) 1_565 ?
Cs6 S9 3.4908(15) 3_556 ?
Cs6 S2 3.5099(15) 3_556 ?
Cs6 S7 3.5683(15) 1_545 ?
Cs6 S8 3.6841(15) 2_545 ?
Cs6 S1 3.8000(14) . ?
Cs6 S7 3.8201(17) 2_535 ?
Cs6 S8 3.8360(18) . ?
Cs6 S5 3.8409(16) 3_546 ?
Cs6 P2 3.9021(14) 2_545 ?
Cs6 S4 4.1790(16) . ?
Cs6 Cs5 5.2210(7) 1_545 ?
Cs6 Cs1 5.2385(6) 3_556 ?
Cs6 Cs3 5.7163(7) 3_556 ?
Cs6 Cs6 5.7896(6) 2 ?
Cs6 Cs6 5.7896(6) 2_545 ?
S1 P1 2.0170(19) 1_545 ?
S1 Cs1 3.5917(16) 1_545 ?
S1 Cs1 3.7523(15) 3_556 ?
S1 Cs5 3.8619(15) 1_545 ?
S2 P1 2.009(2) 1_545 ?
S2 Cs6 3.5100(15) 3_556 ?
S3 P1 1.999(2) . ?
S3 Cs3 3.6788(15) 1_565 ?
S3 Cs2 3.9319(16) 1_565 ?
S4 S5 2.057(2) 3_556 ?
S4 P1 2.192(2) 3_566 ?
S4 Cs1 3.5840(15) 3_566 ?
S5 S4 2.057(2) 3_556 ?
S5 S6 2.069(2) . ?
S5 Cs6 3.8409(16) 3_546 ?
S6 S7 2.047(2) 4_566 ?
S6 Cs5 3.9525(15) 4_566 ?
S7 S6 2.047(2) 4_565 ?
S7 P2 2.176(2) 1_565 ?
S7 Cs6 3.5683(15) 1_565 ?
S7 Cs6 3.8200(17) 2_565 ?
S8 P2 2.007(2) . ?
S8 Cs6 3.6839(15) 2 ?
S9 P2 1.991(2) 4_566 ?
S9 Cs4 3.4737(15) 4_566 ?
S9 Cs6 3.4908(15) 3_556 ?
S9 Cs5 3.6468(16) 4_566 ?
S10 P2 2.0167(19) . ?
S10 Cs5 3.4636(15) 1_545 ?
S11 P3 2.021(2) 2_646 ?
S11 Cs4 3.5426(17) 4_556 ?
S11 Cs4 3.6456(16) 3_656 ?
S11 Cs4 3.6704(17) 4_566 ?
S11 Cs5 3.7999(16) 4_566 ?
S12 P3 1.996(2) 3_656 ?
S12 Cs3 3.6343(18) 3_656 ?
S12 Cs2 3.6642(16) 3_656 ?
S13 P3 1.990(2) . ?
S13 Cs4 3.4612(16) 4_566 ?
S13 Cs3 3.6059(16) 1_565 ?
S14 S14' 0.745(5) . ?
S14 S15 2.025(3) . ?
S14 P3 2.195(3) 3_666 ?
S14 S15' 2.376(6) 3_666 ?
S14' S15' 2.044(8) 3_666 ?
S14' P3 2.204(5) 3_666 ?
S14' S15 2.338(6) . ?
S15 S15' 0.958(5) . ?
S15 S15' 1.903(6) 3_666 ?
S15 S15 2.143(4) 3_666 ?
S15 Cs2 3.796(2) 3_666 ?
S15 Cs3 4.005(2) 3_656 ?
S15' S15 1.903(6) 3_666 ?
S15' S14' 2.045(8) 3_666 ?
S15' S15' 2.119(11) 3_666 ?
S15' S14 2.376(6) 3_666 ?
S15' Cs2 3.592(5) 3_666 ?
P1 S2 2.009(2) 1_565 ?
P1 S1 2.0171(19) 1_565 ?
P1 S4 2.191(2) 3_566 ?
P1 Cs3 4.1128(14) 1_565 ?
P1 Cs1 4.1387(15) 1_565 ?
P2 S9 1.991(2) 4_565 ?
P2 S7 2.176(2) 1_545 ?
P2 Cs6 3.9021(14) 2 ?
P3 S12 1.996(2) 3_656 ?
P3 S11 2.021(2) 2_656 ?
P3 S14 2.195(3) 3_666 ?
P3 S14' 2.204(5) 3_666 ?
P3 Cs4 4.0968(16) 3_656 ?
P3 Cs4 4.1245(16) 4_566 ?
